data_4028837
loop_
_publ_author_name
'Wen-Juan Hao'
'Jian-Qiang Wang'
'Xiao-Ping Xu'
'Shi-Lei Zhang'
'Shun-Yi Wang'
'Shun-Jun Ji'

_publ_contact_author_name
;
;
_publ_section_title
;
 I2/O2-Promoted Domino Reactions of Isatins or 3-Hydroxyindolin-2-one
 Derivatives with Enaminones
;
_journal_name_full 'Journal of Organic Chemistry'
_journal_page_first 12362
_journal_page_last 12373
_journal_paper_doi 10.1021/jo401773j
_journal_volume 78
_journal_year 2013
_chemical_formula_moiety 'C23 H18 N2 O2'
_chemical_formula_sum 'C23 H18 N2 O2'
_chemical_formula_weight 354.39
_chemical_name_systematic
;
 ? 
;
_space_group_crystal_system monoclinic
_space_group_IT_number 14
_space_group_name_Hall '-P 2ybc'
_space_group_name_H-M_alt 'P 1 21/c 1'
_symmetry_space_group_name_Hall '-P 2ybc'
_symmetry_space_group_name_H-M 'P 1 21/c 1'
_atom_sites_solution_hydrogens geom
_atom_sites_solution_primary direct
_atom_sites_solution_secondary difmap
_audit_creation_date 2013-04-03
_audit_creation_method
;
  Olex2 1.2
  (compiled Mar 21 2013 11:16:32, GUI svn.r4446)
;
_cell_angle_alpha 90.00
_cell_angle_beta 93.790(7)
_cell_angle_gamma 90.00
_cell_formula_units_Z 8
_cell_length_a 11.0418(8)
_cell_length_b 11.3456(9)
_cell_length_c 28.3218(19)
_cell_measurement_reflns_used 2534
_cell_measurement_temperature 200.01(10)
_cell_measurement_theta_max 23.9010
_cell_measurement_theta_min 3.3010
_cell_volume 3540.3(4)
_computing_cell_refinement
;
CrysAlisPro, Agilent Technologies,
Version 1.171.36.28 (release 01-02-2013 CrysAlis171 .NET)
(compiled Feb  1 2013,16:14:44)
;
_computing_data_collection
;
CrysAlisPro, Agilent Technologies,
Version 1.171.36.28 (release 01-02-2013 CrysAlis171 .NET)
(compiled Feb  1 2013,16:14:44)
;
_computing_data_reduction
;
CrysAlisPro, Agilent Technologies,
Version 1.171.36.28 (release 01-02-2013 CrysAlis171 .NET)
(compiled Feb  1 2013,16:14:44)
;
_computing_molecular_graphics
;
O. V. Dolomanov, L. J. Bourhis, R. J. Gildea, J. A. K. Howard and H. Puschmann,
OLEX2: a complete structure solution, refinement and analysis program.
J. Appl. Cryst. (2009). 42, 339-341.
;
_computing_publication_material
;
O. V. Dolomanov, L. J. Bourhis, R. J. Gildea, J. A. K. Howard and H. Puschmann,
OLEX2: a complete structure solution, refinement and analysis program.
J. Appl. Cryst. (2009). 42, 339-341.
;
_computing_structure_refinement
;
XL, G.M. Sheldrick, Acta Cryst.
(2008). A64, 112-122
;
_computing_structure_solution
;
XS, G.M. Sheldrick, Acta Cryst.
(2008). A64, 112-122
;
_diffrn_ambient_temperature 200.01(10)
_diffrn_detector_area_resol_mean 10.4692
_diffrn_measured_fraction_theta_full 0.9976
_diffrn_measured_fraction_theta_max 0.9976
_diffrn_measurement_details
;
  1 omega  -43.00  -17.00   1.0000   30.0000
omega____ theta____ kappa____ phi______ frames
    -      -11.9253   82.0000  -48.0000 26

  2 omega -102.00  -77.00   1.0000   30.0000
omega____ theta____ kappa____ phi______ frames
    -      -11.9253 -178.0000 -120.0000 25

  3 omega  -29.00   23.00   1.0000   30.0000
omega____ theta____ kappa____ phi______ frames
    -      -11.9253  -82.0000 -169.0000 52

  4 omega  -25.00   18.00   1.0000   30.0000
omega____ theta____ kappa____ phi______ frames
    -       12.0816  -99.0000   60.0000 43

  5 omega   49.00   97.00   1.0000   30.0000
omega____ theta____ kappa____ phi______ frames
    -       12.0816  178.0000 -180.0000 48

  6 omega  -61.00   -7.00   1.0000   30.0000
omega____ theta____ kappa____ phi______ frames
    -       12.0816  -57.0000  -30.0000 54
;
_diffrn_measurement_device_type 'Xcalibur, Atlas, Gemini'
_diffrn_measurement_method '\w scans'
_diffrn_orient_matrix_UB_11 0.0253276000
_diffrn_orient_matrix_UB_12 0.0541693000
_diffrn_orient_matrix_UB_13 -0.0070666000
_diffrn_orient_matrix_UB_21 0.0199766000
_diffrn_orient_matrix_UB_22 -0.0275592000
_diffrn_orient_matrix_UB_23 -0.0205695000
_diffrn_orient_matrix_UB_31 -0.0557227000
_diffrn_orient_matrix_UB_32 0.0147108000
_diffrn_orient_matrix_UB_33 -0.0125135000
_diffrn_radiation_monochromator graphite
_diffrn_radiation_type 'Mo K\a'
_diffrn_radiation_wavelength 0.7107
_diffrn_reflns_av_R_equivalents 0.0822
_diffrn_reflns_av_unetI/netI 0.1212
_diffrn_reflns_limit_h_max 13
_diffrn_reflns_limit_h_min -12
_diffrn_reflns_limit_k_max 14
_diffrn_reflns_limit_k_min -11
_diffrn_reflns_limit_l_max 28
_diffrn_reflns_limit_l_min -35
_diffrn_reflns_number 20509
_diffrn_reflns_theta_full 26.37
_diffrn_reflns_theta_max 26.37
_diffrn_reflns_theta_min 2.88
_diffrn_source 'Enhance (Mo) x-ray Source'
_exptl_absorpt_coefficient_mu 0.086
_exptl_absorpt_correction_T_max 1.00000
_exptl_absorpt_correction_T_min 0.97788
_exptl_absorpt_correction_type multi-scan
_exptl_absorpt_process_details
;
CrysAlisPro, Agilent Technologies,
Version 1.171.36.28 (release 01-02-2013 CrysAlis171 .NET)
(compiled Feb  1 2013,16:14:44)
empirical absorption correction using spherical harmonics,
 implemented in SCALE3 ABSPACK scaling algorithm.
;
_exptl_crystal_colour yellow
_exptl_crystal_colour_primary yellow
_exptl_crystal_density_diffrn 1.330
_exptl_crystal_description prism
_exptl_crystal_F_000 1488
_exptl_crystal_size_max 0.22
_exptl_crystal_size_mid 0.2
_exptl_crystal_size_min 0.18
_refine_diff_density_max 0.229
_refine_diff_density_min -0.275
_refine_diff_density_rms 0.051
_refine_ls_extinction_method none
_refine_ls_goodness_of_fit_ref 0.880
_refine_ls_hydrogen_treatment constr
_refine_ls_matrix_type full
_refine_ls_number_parameters 493
_refine_ls_number_reflns 7228
_refine_ls_number_restraints 0
_refine_ls_restrained_S_all 0.880
_refine_ls_R_factor_all 0.1456
_refine_ls_R_factor_gt 0.0658
_refine_ls_shift/su_max 0.000
_refine_ls_shift/su_mean 0.000
_refine_ls_structure_factor_coef Fsqd
_refine_ls_weighting_details 'calc w=1/[\s^2^(Fo^2^)+(0.1000P)^2^+0.0000P] where P=(Fo^2^+2Fc^2^)/3'
_refine_ls_weighting_scheme calc
_refine_ls_wR_factor_gt 0.1455
_refine_ls_wR_factor_ref 0.1962
_reflns_number_gt 3754
_reflns_number_total 7228
_reflns_threshold_expression >2sigma(I)
_cod_data_source_file jo401773j_si_002.cif
_cod_data_source_block g130403a
_cod_original_cell_volume 3540.3(5)
_cod_database_code 4028837
_chemical_oxdiff_formula 'C11 H10 N O'
_reflns_odcompleteness_completeness 99.76
_reflns_odcompleteness_iscentric 1
_reflns_odcompleteness_theta 26.32
_olex2_refinement_description
;
1. Fixed Uiso
 At 1.2 times of:
  All C(H) groups
 At 1.5 times of:
  All C(H,H,H) groups
2.a Aromatic/amide H refined with riding coordinates:
 C2(H2), C3(H3), C5(H5), C6(H6), C11(H11), C12(H12), C13(H13), C14(H14),
 C19(H19), C25(H25), C26(H26), C28(H28), C29(H29), C34(H34), C35(H35), C36(H36),
  C37(H37), C42(H42)
2.b Idealised Me refined as rotating group:
 C7(H7A,H7B,H7C), C22(H22A,H22B,H22C), C23(H23A,H23B,H23C), C30(H30A,H30B,
 H30C), C45(H45A,H45B,H45C), C46(H46A,H46B,H46C)
;

loop_
_space_group_symop_id
_space_group_symop_operation_xyz
1 'x, y, z'
2 '-x, y+1/2, -z+1/2'
3 '-x, -y, -z'
4 'x, -y-1/2, z-1/2'

loop_
_atom_site_label
_atom_site_type_symbol
_atom_site_fract_x
_atom_site_fract_y
_atom_site_fract_z
_atom_site_U_iso_or_equiv
_atom_site_adp_type
_atom_site_occupancy
_atom_site_symmetry_multiplicity
_atom_site_calc_flag
_atom_site_refinement_flags
O1 O 0.30767(19) 0.0225(2) 0.46766(7) 0.0366(6) Uani 1 1 d .
O2 O 0.1582(2) 0.2160(2) 0.23466(7) 0.0442(6) Uani 1 1 d .
O3 O 0.2192(2) 0.5864(2) 0.46354(7) 0.0454(6) Uani 1 1 d .
O4 O 0.3406(2) 0.4484(2) 0.22881(8) 0.0463(6) Uani 1 1 d .
N1 N 0.3637(2) -0.0099(2) 0.39101(8) 0.0299(6) Uani 1 1 d .
N2 N 0.0965(2) 0.2690(2) 0.32798(9) 0.0327(6) Uani 1 1 d .
N3 N 0.1522(2) 0.6364(2) 0.38639(8) 0.0324(6) Uani 1 1 d .
N4 N 0.4191(2) 0.3803(2) 0.32205(9) 0.0359(7) Uani 1 1 d .
C1 C 0.4442(3) -0.1065(3) 0.40012(10) 0.0273(7) Uani 1 1 d .
C2 C 0.4318(3) -0.2079(3) 0.37277(10) 0.0337(8) Uani 1 1 d .
H2 H 0.3695 -0.2134 0.3491 0.040 Uiso 1 1 calc R
C3 C 0.5117(3) -0.3008(3) 0.38068(10) 0.0319(7) Uani 1 1 d .
H3 H 0.5032 -0.3678 0.3618 0.038 Uiso 1 1 calc R
C4 C 0.6046(3) -0.2961(3) 0.41625(10) 0.0313(7) Uani 1 1 d .
C5 C 0.6135(3) -0.1948(3) 0.44387(11) 0.0354(8) Uani 1 1 d .
H5 H 0.6741 -0.1900 0.4682 0.043 Uiso 1 1 calc R
C6 C 0.5346(3) -0.1008(3) 0.43608(10) 0.0321(7) Uani 1 1 d .
H6 H 0.5426 -0.0340 0.4551 0.039 Uiso 1 1 calc R
C7 C 0.6922(3) -0.3971(3) 0.42377(12) 0.0418(9) Uani 1 1 d .
H7A H 0.6482 -0.4679 0.4299 0.063 Uiso 1 1 calc R
H7B H 0.7482 -0.3802 0.4503 0.063 Uiso 1 1 calc R
H7C H 0.7361 -0.4077 0.3959 0.063 Uiso 1 1 calc R
C8 C 0.2990(3) 0.0462(3) 0.42578(11) 0.0294(7) Uani 1 1 d .
C9 C 0.2191(3) 0.1332(3) 0.39972(10) 0.0273(7) Uani 1 1 d .
C10 C 0.1316(3) 0.2162(3) 0.41295(10) 0.0294(7) Uani 1 1 d .
C11 C 0.0996(3) 0.2379(3) 0.45950(11) 0.0376(8) Uani 1 1 d .
H11 H 0.1372 0.1956 0.4845 0.045 Uiso 1 1 calc R
C12 C 0.0140(3) 0.3202(3) 0.46829(12) 0.0445(9) Uani 1 1 d .
H12 H -0.0058 0.3342 0.4992 0.053 Uiso 1 1 calc R
C13 C -0.0440(3) 0.3836(3) 0.43092(12) 0.0468(9) Uani 1 1 d .
H13 H -0.1026 0.4392 0.4373 0.056 Uiso 1 1 calc R
C14 C -0.0164(3) 0.3655(3) 0.38548(12) 0.0410(8) Uani 1 1 d .
H14 H -0.0563 0.4084 0.3612 0.049 Uiso 1 1 calc R
C15 C 0.0725(3) 0.2819(3) 0.37493(11) 0.0313(7) Uani 1 1 d .
C16 C 0.1801(3) 0.1911(3) 0.31786(10) 0.0276(7) Uani 1 1 d .
C17 C 0.2402(2) 0.1233(3) 0.35301(10) 0.0263(7) Uani 1 1 d .
C18 C 0.3310(3) 0.0361(3) 0.34562(10) 0.0299(7) Uani 1 1 d .
C19 C 0.3704(3) 0.0168(3) 0.30281(10) 0.0343(8) Uani 1 1 d .
H19 H 0.4316 -0.0382 0.2993 0.041 Uiso 1 1 calc R
C20 C 0.3175(3) 0.0826(3) 0.25986(10) 0.0327(7) Uani 1 1 d .
C21 C 0.2128(3) 0.1680(3) 0.26801(11) 0.0331(8) Uani 1 1 d .
C22 C 0.2711(4) -0.0083(3) 0.22262(12) 0.0510(10) Uani 1 1 d .
H22A H 0.2062 -0.0532 0.2347 0.077 Uiso 1 1 calc R
H22B H 0.3361 -0.0604 0.2157 0.077 Uiso 1 1 calc R
H22C H 0.2421 0.0318 0.1943 0.077 Uiso 1 1 calc R
C23 C 0.4183(3) 0.1567(3) 0.23933(12) 0.0444(9) Uani 1 1 d .
H23A H 0.3860 0.1975 0.2116 0.067 Uiso 1 1 calc R
H23B H 0.4832 0.1059 0.2311 0.067 Uiso 1 1 calc R
H23C H 0.4486 0.2130 0.2625 0.067 Uiso 1 1 calc R
C24 C 0.0715(3) 0.7308(3) 0.39638(10) 0.0305(7) Uani 1 1 d .
C25 C 0.1080(3) 0.8174(3) 0.42848(11) 0.0345(8) Uani 1 1 d .
H25 H 0.1840 0.8134 0.4447 0.041 Uiso 1 1 calc R
C26 C 0.0308(3) 0.9100(3) 0.43640(11) 0.0365(8) Uani 1 1 d .
H26 H 0.0553 0.9673 0.4585 0.044 Uiso 1 1 calc R
C27 C -0.0822(3) 0.9198(3) 0.41226(10) 0.0329(8) Uani 1 1 d .
C28 C -0.1173(3) 0.8316(3) 0.38037(11) 0.0358(8) Uani 1 1 d .
H28 H -0.1928 0.8362 0.3639 0.043 Uiso 1 1 calc R
C29 C -0.0421(3) 0.7367(3) 0.37254(11) 0.0358(8) Uani 1 1 d .
H29 H -0.0676 0.6775 0.3515 0.043 Uiso 1 1 calc R
C30 C -0.1627(3) 1.0241(3) 0.42000(13) 0.0459(9) Uani 1 1 d .
H30A H -0.2345 1.0189 0.3991 0.069 Uiso 1 1 calc R
H30B H -0.1200 1.0955 0.4137 0.069 Uiso 1 1 calc R
H30C H -0.1851 1.0245 0.4522 0.069 Uiso 1 1 calc R
C31 C 0.2230(3) 0.5739(3) 0.42114(11) 0.0334(8) Uani 1 1 d .
C32 C 0.2992(3) 0.4927(3) 0.39416(11) 0.0314(7) Uani 1 1 d .
C33 C 0.3938(3) 0.4128(3) 0.40758(11) 0.0323(7) Uani 1 1 d .
C34 C 0.4365(3) 0.3871(3) 0.45430(12) 0.0410(9) Uani 1 1 d .
H34 H 0.4000 0.4224 0.4794 0.049 Uiso 1 1 calc R
C35 C 0.5304(3) 0.3111(3) 0.46318(13) 0.0493(10) Uani 1 1 d .
H35 H 0.5579 0.2949 0.4942 0.059 Uiso 1 1 calc R
C36 C 0.5860(3) 0.2571(3) 0.42568(13) 0.0508(10) Uani 1 1 d .
H36 H 0.6503 0.2054 0.4321 0.061 Uiso 1 1 calc R
C37 C 0.5470(3) 0.2793(3) 0.37995(13) 0.0478(9) Uani 1 1 d .
H37 H 0.5841 0.2416 0.3556 0.057 Uiso 1 1 calc R
C38 C 0.4508(3) 0.3589(3) 0.36903(11) 0.0356(8) Uani 1 1 d .
C39 C 0.3289(3) 0.4546(3) 0.31188(11) 0.0310(7) Uani 1 1 d .
C40 C 0.2693(3) 0.5102(3) 0.34761(10) 0.0302(7) Uani 1 1 d .
C41 C 0.1772(3) 0.5995(3) 0.34025(10) 0.0295(7) Uani 1 1 d .
C42 C 0.1368(3) 0.6328(3) 0.29685(11) 0.0353(8) Uani 1 1 d .
H42 H 0.0814 0.6944 0.2932 0.042 Uiso 1 1 calc R
C43 C 0.1801(3) 0.5714(3) 0.25334(10) 0.0323(7) Uani 1 1 d .
C44 C 0.2889(3) 0.4872(3) 0.26201(11) 0.0353(8) Uani 1 1 d .
C45 C 0.2147(4) 0.6656(3) 0.21774(13) 0.0533(10) Uani 1 1 d .
H45A H 0.2818 0.7110 0.2311 0.080 Uiso 1 1 calc R
H45B H 0.1466 0.7167 0.2106 0.080 Uiso 1 1 calc R
H45C H 0.2373 0.6281 0.1892 0.080 Uiso 1 1 calc R
C46 C 0.0752(3) 0.4964(3) 0.23186(11) 0.0410(9) Uani 1 1 d .
H46A H 0.0993 0.4592 0.2035 0.062 Uiso 1 1 calc R
H46B H 0.0060 0.5457 0.2244 0.062 Uiso 1 1 calc R
H46C H 0.0547 0.4371 0.2542 0.062 Uiso 1 1 calc R

loop_
_atom_site_aniso_label
_atom_site_aniso_U_11
_atom_site_aniso_U_22
_atom_site_aniso_U_33
_atom_site_aniso_U_23
_atom_site_aniso_U_13
_atom_site_aniso_U_12
O1 0.0415(13) 0.0442(15) 0.0241(12) 0.0024(10) 0.0021(9) 0.0071(11)
O2 0.0490(15) 0.0509(17) 0.0321(12) 0.0075(12) -0.0017(11) 0.0122(12)
O3 0.0516(15) 0.0559(17) 0.0290(13) -0.0011(11) 0.0068(10) 0.0124(12)
O4 0.0448(14) 0.0558(17) 0.0395(13) -0.0087(12) 0.0111(11) 0.0062(12)
N1 0.0332(15) 0.0294(15) 0.0272(13) 0.0006(12) 0.0025(11) 0.0090(12)
N2 0.0352(15) 0.0278(16) 0.0350(15) 0.0006(12) 0.0024(12) -0.0016(12)
N3 0.0329(14) 0.0348(16) 0.0297(14) -0.0053(12) 0.0030(11) 0.0086(12)
N4 0.0350(16) 0.0350(17) 0.0381(16) -0.0071(13) 0.0070(12) 0.0002(13)
C1 0.0270(16) 0.0310(19) 0.0243(15) 0.0036(13) 0.0047(12) 0.0017(13)
C2 0.0375(18) 0.035(2) 0.0277(16) -0.0026(15) -0.0007(14) -0.0023(15)
C3 0.0376(18) 0.0272(18) 0.0320(17) -0.0015(14) 0.0097(14) 0.0022(15)
C4 0.0318(18) 0.0321(19) 0.0306(16) 0.0078(15) 0.0063(14) 0.0060(14)
C5 0.0344(18) 0.039(2) 0.0323(17) -0.0006(16) -0.0032(14) 0.0027(15)
C6 0.0332(18) 0.0311(19) 0.0316(17) -0.0026(14) -0.0006(14) 0.0041(14)
C7 0.044(2) 0.037(2) 0.0446(19) 0.0054(17) 0.0077(16) 0.0098(16)
C8 0.0281(17) 0.0303(19) 0.0300(18) -0.0014(14) 0.0034(13) -0.0025(14)
C9 0.0266(16) 0.0253(18) 0.0301(17) 0.0012(14) 0.0029(13) -0.0002(13)
C10 0.0307(17) 0.0279(18) 0.0295(16) -0.0019(14) 0.0015(13) -0.0003(14)
C11 0.0394(19) 0.036(2) 0.0372(18) -0.0043(16) 0.0044(15) 0.0021(16)
C12 0.053(2) 0.039(2) 0.043(2) -0.0060(17) 0.0133(17) 0.0077(18)
C13 0.044(2) 0.043(2) 0.054(2) -0.0037(19) 0.0104(17) 0.0176(17)
C14 0.042(2) 0.033(2) 0.048(2) 0.0043(17) 0.0000(16) 0.0124(16)
C15 0.0287(17) 0.0283(19) 0.0367(18) -0.0006(15) 0.0017(14) 0.0017(14)
C16 0.0271(17) 0.0222(17) 0.0336(17) 0.0023(14) 0.0033(13) -0.0024(13)
C17 0.0245(16) 0.0256(18) 0.0287(16) -0.0002(13) 0.0010(12) -0.0002(13)
C18 0.0294(17) 0.0323(19) 0.0276(16) 0.0036(14) 0.0000(13) -0.0008(14)
C19 0.0384(19) 0.0308(19) 0.0342(18) 0.0027(15) 0.0051(15) 0.0080(15)
C20 0.0419(19) 0.0296(19) 0.0267(16) 0.0016(14) 0.0020(14) 0.0049(15)
C21 0.0389(19) 0.0307(19) 0.0299(17) 0.0038(15) 0.0026(14) -0.0004(15)
C22 0.069(3) 0.039(2) 0.044(2) -0.0049(18) -0.0073(18) 0.0088(19)
C23 0.048(2) 0.043(2) 0.044(2) 0.0059(17) 0.0151(16) 0.0116(17)
C24 0.0307(18) 0.0328(19) 0.0288(16) -0.0020(14) 0.0084(13) 0.0008(14)
C25 0.0334(18) 0.037(2) 0.0331(17) -0.0029(15) 0.0017(14) 0.0010(15)
C26 0.048(2) 0.033(2) 0.0296(17) -0.0042(15) 0.0091(15) 0.0007(16)
C27 0.0322(18) 0.035(2) 0.0327(17) 0.0019(15) 0.0093(14) 0.0049(15)
C28 0.0308(18) 0.040(2) 0.0369(18) 0.0008(16) 0.0049(14) 0.0012(16)
C29 0.039(2) 0.039(2) 0.0295(17) -0.0057(15) 0.0054(14) 0.0008(16)
C30 0.044(2) 0.038(2) 0.057(2) 0.0031(18) 0.0114(17) 0.0089(17)
C31 0.0343(18) 0.036(2) 0.0304(18) 0.0006(15) 0.0047(14) 0.0018(15)
C32 0.0325(18) 0.0291(19) 0.0335(18) -0.0028(14) 0.0090(14) -0.0022(14)
C33 0.0331(18) 0.0260(18) 0.0377(18) 0.0034(15) 0.0023(14) 0.0005(14)
C34 0.039(2) 0.043(2) 0.043(2) 0.0058(17) 0.0068(15) 0.0036(17)
C35 0.052(2) 0.049(2) 0.047(2) 0.0127(18) 0.0070(18) 0.0077(19)
C36 0.045(2) 0.047(2) 0.060(3) 0.013(2) 0.0031(18) 0.0147(18)
C37 0.047(2) 0.039(2) 0.059(2) -0.0039(19) 0.0084(18) 0.0115(18)
C38 0.0367(19) 0.0302(19) 0.0411(19) 0.0016(15) 0.0101(15) -0.0027(15)
C39 0.0281(17) 0.0275(18) 0.0377(18) -0.0038(14) 0.0044(14) -0.0028(14)
C40 0.0294(17) 0.0269(18) 0.0344(18) -0.0016(14) 0.0033(14) -0.0015(14)
C41 0.0308(17) 0.0306(19) 0.0278(16) -0.0035(14) 0.0060(13) -0.0005(14)
C42 0.0378(19) 0.0304(19) 0.0382(19) -0.0043(15) 0.0076(15) 0.0058(15)
C43 0.0399(19) 0.0267(19) 0.0308(16) -0.0019(14) 0.0058(14) 0.0006(15)
C44 0.0349(19) 0.034(2) 0.0380(19) -0.0098(15) 0.0101(15) -0.0045(15)
C45 0.064(3) 0.048(3) 0.051(2) 0.0100(19) 0.0196(19) 0.004(2)
C46 0.042(2) 0.041(2) 0.0393(19) -0.0092(16) -0.0056(16) 0.0082(16)

loop_
_atom_type_symbol
_atom_type_description
_atom_type_scat_dispersion_real
_atom_type_scat_dispersion_imag
_atom_type_scat_source
C C 0.0033 0.0016 'International Tables Vol C Tables 4.2.6.8 and 6.1.1.4'
H H 0.0000 0.0000 'International Tables Vol C Tables 4.2.6.8 and 6.1.1.4'
N N 0.0061 0.0033 'International Tables Vol C Tables 4.2.6.8 and 6.1.1.4'
O O 0.0106 0.0060 'International Tables Vol C Tables 4.2.6.8 and 6.1.1.4'

loop_
_geom_angle_atom_site_label_1
_geom_angle_atom_site_label_2
_geom_angle_atom_site_label_3
_geom_angle
C8 N1 C1 124.2(2)
C8 N1 C18 111.0(2)
C18 N1 C1 124.6(2)
C16 N2 C15 117.4(3)
C31 N3 C24 124.2(2)
C31 N3 C41 111.3(2)
C41 N3 C24 124.3(3)
C39 N4 C38 117.6(3)
C2 C1 N1 119.9(3)
C6 C1 N1 120.7(3)
C6 C1 C2 119.4(3)
C1 C2 H2 119.9
C3 C2 C1 120.2(3)
C3 C2 H2 119.9
C2 C3 H3 119.3
C2 C3 C4 121.3(3)
C4 C3 H3 119.3
C3 C4 C5 117.5(3)
C3 C4 C7 120.6(3)
C5 C4 C7 121.9(3)
C4 C5 H5 119.1
C6 C5 C4 121.7(3)
C6 C5 H5 119.1
C1 C6 C5 119.9(3)
C1 C6 H6 120.0
C5 C6 H6 120.0
C4 C7 H7A 109.5
C4 C7 H7B 109.5
C4 C7 H7C 109.5
H7A C7 H7B 109.5
H7A C7 H7C 109.5
H7B C7 H7C 109.5
O1 C8 N1 124.9(3)
O1 C8 C9 129.6(3)
N1 C8 C9 105.4(2)
C10 C9 C8 134.6(3)
C17 C9 C8 107.1(3)
C17 C9 C10 118.3(3)
C9 C10 C15 115.6(3)
C11 C10 C9 125.5(3)
C11 C10 C15 118.9(3)
C10 C11 H11 119.7
C12 C11 C10 120.7(3)
C12 C11 H11 119.7
C11 C12 H12 119.9
C11 C12 C13 120.2(3)
C13 C12 H12 119.9
C12 C13 H13 119.4
C14 C13 C12 121.2(3)
C14 C13 H13 119.4
C13 C14 H14 119.8
C13 C14 C15 120.3(3)
C15 C14 H14 119.8
N2 C15 C10 124.3(3)
N2 C15 C14 117.1(3)
C14 C15 C10 118.6(3)
N2 C16 C17 121.4(3)
N2 C16 C21 122.3(3)
C17 C16 C21 116.3(3)
C9 C17 C16 123.0(3)
C9 C17 C18 111.4(3)
C16 C17 C18 125.6(3)
N1 C18 C17 105.1(2)
C19 C18 N1 133.5(3)
C19 C18 C17 121.3(3)
C18 C19 H19 119.4
C18 C19 C20 121.3(3)
C20 C19 H19 119.4
C19 C20 C21 116.4(2)
C19 C20 C22 108.3(3)
C19 C20 C23 108.8(3)
C21 C20 C22 107.8(3)
C21 C20 C23 106.4(3)
C22 C20 C23 108.9(3)
O2 C21 C16 121.0(3)
O2 C21 C20 120.3(3)
C16 C21 C20 118.7(3)
C20 C22 H22A 109.5
C20 C22 H22B 109.5
C20 C22 H22C 109.5
H22A C22 H22B 109.5
H22A C22 H22C 109.5
H22B C22 H22C 109.5
C20 C23 H23A 109.5
C20 C23 H23B 109.5
C20 C23 H23C 109.5
H23A C23 H23B 109.5
H23A C23 H23C 109.5
H23B C23 H23C 109.5
C25 C24 N3 120.2(3)
C25 C24 C29 120.1(3)
C29 C24 N3 119.6(3)
C24 C25 H25 120.2
C26 C25 C24 119.5(3)
C26 C25 H25 120.2
C25 C26 H26 119.1
C25 C26 C27 121.7(3)
C27 C26 H26 119.1
C26 C27 C30 120.8(3)
C28 C27 C26 117.8(3)
C28 C27 C30 121.4(3)
C27 C28 H28 119.3
C27 C28 C29 121.4(3)
C29 C28 H28 119.3
C24 C29 C28 119.4(3)
C24 C29 H29 120.3
C28 C29 H29 120.3
C27 C30 H30A 109.5
C27 C30 H30B 109.5
C27 C30 H30C 109.5
H30A C30 H30B 109.5
H30A C30 H30C 109.5
H30B C30 H30C 109.5
O3 C31 N3 125.4(3)
O3 C31 C32 129.6(3)
N3 C31 C32 105.0(2)
C33 C32 C31 133.5(3)
C40 C32 C31 107.4(3)
C40 C32 C33 118.9(3)
C32 C33 C38 115.0(3)
C34 C33 C32 125.5(3)
C34 C33 C38 119.5(3)
C33 C34 H34 119.7
C35 C34 C33 120.7(3)
C35 C34 H34 119.7
C34 C35 H35 119.9
C34 C35 C36 120.3(3)
C36 C35 H35 119.9
C35 C36 H36 119.6
C37 C36 C35 120.9(3)
C37 C36 H36 119.6
C36 C37 H37 119.6
C36 C37 C38 120.8(3)
C38 C37 H37 119.6
N4 C38 C33 124.5(3)
N4 C38 C37 117.6(3)
C37 C38 C33 117.9(3)
N4 C39 C40 121.0(3)
N4 C39 C44 122.3(3)
C40 C39 C44 116.7(3)
C32 C40 C39 123.0(3)
C32 C40 C41 111.6(3)
C39 C40 C41 125.2(3)
N3 C41 C40 104.6(2)
C42 C41 N3 133.9(3)
C42 C41 C40 121.4(3)
C41 C42 H42 119.5
C41 C42 C43 120.9(3)
C43 C42 H42 119.5
C42 C43 C44 116.0(2)
C42 C43 C45 108.6(3)
C42 C43 C46 107.9(3)
C45 C43 C44 108.1(3)
C46 C43 C44 106.2(3)
C46 C43 C45 109.9(3)
O4 C44 C39 121.0(3)
O4 C44 C43 120.2(3)
C39 C44 C43 118.8(3)
C43 C45 H45A 109.5
C43 C45 H45B 109.5
C43 C45 H45C 109.5
H45A C45 H45B 109.5
H45A C45 H45C 109.5
H45B C45 H45C 109.5
C43 C46 H46A 109.5
C43 C46 H46B 109.5
C43 C46 H46C 109.5
H46A C46 H46B 109.5
H46A C46 H46C 109.5
H46B C46 H46C 109.5

loop_
_geom_bond_atom_site_label_1
_geom_bond_atom_site_label_2
_geom_bond_distance
O1 C8 1.214(3)
O2 C21 1.215(3)
O3 C31 1.213(3)
O4 C44 1.215(4)
N1 C1 1.424(4)
N1 C8 1.406(4)
N1 C18 1.412(4)
N2 C15 1.380(4)
N2 C16 1.324(4)
N3 C24 1.433(4)
N3 C31 1.408(4)
N3 C41 1.416(4)
N4 C38 1.375(4)
N4 C39 1.322(4)
C1 C2 1.389(4)
C1 C6 1.379(4)
C2 H2 0.9300
C2 C3 1.384(4)
C3 H3 0.9300
C3 C4 1.390(4)
C4 C5 1.390(4)
C4 C7 1.506(4)
C5 H5 0.9300
C5 C6 1.386(4)
C6 H6 0.9300
C7 H7A 0.9600
C7 H7B 0.9600
C7 H7C 0.9600
C8 C9 1.487(4)
C9 C10 1.417(4)
C9 C17 1.363(4)
C10 C11 1.409(4)
C10 C15 1.431(4)
C11 H11 0.9300
C11 C12 1.363(5)
C12 H12 0.9300
C12 C13 1.399(5)
C13 H13 0.9300
C13 C14 1.358(5)
C14 H14 0.9300
C14 C15 1.412(4)
C16 C17 1.391(4)
C16 C21 1.503(4)
C17 C18 1.434(4)
C18 C19 1.333(4)
C19 H19 0.9300
C19 C20 1.512(4)
C20 C21 1.538(4)
C20 C22 1.539(5)
C20 C23 1.540(5)
C22 H22A 0.9600
C22 H22B 0.9600
C22 H22C 0.9600
C23 H23A 0.9600
C23 H23B 0.9600
C23 H23C 0.9600
C24 C25 1.381(4)
C24 C29 1.386(4)
C25 H25 0.9300
C25 C26 1.381(4)
C26 H26 0.9300
C26 C27 1.388(4)
C27 C28 1.386(4)
C27 C30 1.504(4)
C28 H28 0.9300
C28 C29 1.387(4)
C29 H29 0.9300
C30 H30A 0.9600
C30 H30B 0.9600
C30 H30C 0.9600
C31 C32 1.491(4)
C32 C33 1.417(4)
C32 C40 1.352(4)
C33 C34 1.405(4)
C33 C38 1.433(4)
C34 H34 0.9300
C34 C35 1.359(5)
C35 H35 0.9300
C35 C36 1.402(5)
C36 H36 0.9300
C36 C37 1.361(5)
C37 H37 0.9300
C37 C38 1.412(5)
C39 C40 1.394(4)
C39 C44 1.498(4)
C40 C41 1.441(4)
C41 C42 1.334(4)
C42 H42 0.9300
C42 C43 1.520(4)
C43 C44 1.542(5)
C43 C45 1.535(5)
C43 C46 1.530(4)
C45 H45A 0.9600
C45 H45B 0.9600
C45 H45C 0.9600
C46 H46A 0.9600
C46 H46B 0.9600
C46 H46C 0.9600
